data_2011925
loop_
_publ_author_name
'Kettmann, Viktor'
'Sv\<etl\'ik, Jan'
'Kratky, Christoph'

_publ_section_title 4-Hydroxy-7-methoxy-2-methyl-5<i>H</i>-1-benzopyrano[4,3-<i>b</i>]pyridin-5-one
_journal_issue 5
_journal_name_full 'Acta Crystallographica Section C'
_journal_page_first 590
_journal_page_last 592
_journal_paper_doi 10.1107/S0108270101002360
_journal_volume 57
_journal_year 2001
_chemical_formula_moiety 'C14 H11 N O4'
_chemical_formula_sum 'C14 H11 N O4'
_chemical_formula_weight 257.24
_chemical_melting_point 480
_chemical_name_systematic
;
4-hydroxy-7-methoxy-2-methyl-5H-1-benzopyrano[4,3-b]pyridin-5-one
;
_space_group_IT_number 14
_symmetry_cell_setting monoclinic
_symmetry_space_group_name_Hall '-P 2ybc'
_symmetry_space_group_name_H-M 'P 1 21/c 1'
_cell_angle_alpha 90
_cell_angle_beta 95.05(4)
_cell_angle_gamma 90
_cell_formula_units_Z 4
_cell_length_a 7.333(3)
_cell_length_b 9.389(4)
_cell_length_c 17.161(7)
_cell_measurement_reflns_used 25
_cell_measurement_temperature 293(2)
_cell_measurement_theta_max 21
_cell_measurement_theta_min 7
_cell_volume 1176.9(8)
_computing_cell_refinement XSCANS
_computing_data_collection 'XSCANS (Siemens, 1991)'
_computing_data_reduction XSCANS
_computing_molecular_graphics 'ORTEPII (Johnson, 1976)'
_computing_publication_material SHELXL97
_computing_structure_refinement 'SHELXL97 (Sheldrick, 1997)'
_computing_structure_solution 'SHELXS97 (Sheldrick, 1990)'
_diffrn_ambient_temperature 293(2)
_diffrn_measurement_device 'Siemens P4'
_diffrn_measurement_method \w/2\q
_diffrn_radiation_monochromator graphite
_diffrn_radiation_source 'fine-focus sealed tube'
_diffrn_radiation_type MoK\a
_diffrn_radiation_wavelength .71073
_diffrn_reflns_av_R_equivalents .045
_diffrn_reflns_limit_h_max 1
_diffrn_reflns_limit_h_min -9
_diffrn_reflns_limit_k_max 12
_diffrn_reflns_limit_k_min -1
_diffrn_reflns_limit_l_max 22
_diffrn_reflns_limit_l_min -22
_diffrn_reflns_number 3692
_diffrn_reflns_theta_max 27.51
_diffrn_reflns_theta_min 2.38
_diffrn_standards_decay_% 2
_diffrn_standards_interval_count 97
_diffrn_standards_number 3
_exptl_absorpt_coefficient_mu .108
_exptl_absorpt_correction_type none
_exptl_crystal_colour colourless
_exptl_crystal_density_diffrn 1.452
_exptl_crystal_density_meas 1.450(10)
_exptl_crystal_density_method 'flotation in bromoform/c-hexane'
_exptl_crystal_description plate
_exptl_crystal_F_000 536
_exptl_crystal_size_max .35
_exptl_crystal_size_mid .30
_exptl_crystal_size_min .10
_refine_diff_density_max .25
_refine_diff_density_min -.32
_refine_ls_extinction_method none
_refine_ls_goodness_of_fit_ref 1.022
_refine_ls_hydrogen_treatment constr
_refine_ls_matrix_type full
_refine_ls_number_parameters 172
_refine_ls_number_reflns 2698
_refine_ls_number_restraints 0
_refine_ls_restrained_S_all 1.022
_refine_ls_R_factor_all .101
_refine_ls_R_factor_gt .054
_refine_ls_shift/su_max .001
_refine_ls_structure_factor_coef Fsqd
_refine_ls_weighting_details 'calc w = 1/[\s^2^(Fo^2^)+(0.1035P)^2^+0.1985P] where P=(Fo^2^+2Fc^2^)/3'
_refine_ls_weighting_scheme calc
_refine_ls_wR_factor_all .185
_refine_ls_wR_factor_ref .150
_reflns_number_gt 1543
_reflns_number_total 2698
_reflns_threshold_expression I>2\s(I)
_cod_data_source_file av1068.cif
_cod_data_source_block 2e
_cod_original_sg_symbol_H-M 'P 21/c'
_cod_database_code 2011925
_cod_database_fobs_code 2011925

loop_
_symmetry_equiv_pos_as_xyz
'x, y, z'
'-x, y+1/2, -z+1/2'
'-x, -y, -z'
'x, -y-1/2, z-1/2'

loop_
_atom_site_label
_atom_site_fract_x
_atom_site_fract_y
_atom_site_fract_z
_atom_site_U_iso_or_equiv
_atom_site_adp_type
_atom_site_calc_flag
_atom_site_refinement_flags
_atom_site_occupancy
_atom_site_disorder_assembly
_atom_site_disorder_group
_atom_site_type_symbol
N1 .8137(3) -.0282(2) -.10363(10) .0390(5) Uani d . 1 . . N
C2 .8672(3) .0677(3) -.15599(13) .0426(6) Uani d . 1 . . C
C3 .8833(3) .2119(3) -.14082(14) .0460(6) Uani d . 1 . . C
C4 .8497(3) .2642(2) -.06828(14) .0423(6) Uani d . 1 . . C
O4 .8688(3) .40450(18) -.05292(11) .0609(6) Uani d . 1 . . O
C4a .7956(3) .1664(2) -.01198(12) .0358(5) Uani d . 1 . . C
C5 .7589(3) .2162(2) .06476(13) .0413(6) Uani d . 1 . . C
O5 .7743(3) .33918(18) .08727(11) .0618(6) Uani d . 1 . . O
O6 .7034(2) .11987(17) .11734(9) .0439(5) Uani d . 1 . . O
C6a .6821(3) -.0229(2) .09770(13) .0362(5) Uani d . 1 . . C
C7 .6264(3) -.1114(3) .15770(13) .0414(6) Uani d . 1 . . C
O7 .6004(3) -.0459(2) .22669(9) .0536(5) Uani d . 1 . . O
C8 .6026(4) -.2551(3) .14168(15) .0483(6) Uani d . 1 . . C
C9 .6362(4) -.3100(3) .06881(16) .0488(6) Uani d . 1 . . C
C10 .6929(3) -.2227(2) .01079(14) .0425(6) Uani d . 1 . . C
C10a .7169(3) -.0762(2) .02503(12) .0347(5) Uani d . 1 . . C
C10b .7776(3) .0230(2) -.03319(12) .0334(5) Uani d . 1 . . C
C11 .9114(4) .0071(3) -.23303(14) .0565(7) Uani d . 1 . . C
C12 .5763(5) -.1362(4) .29246(17) .0751(10) Uani d . 1 . . C
HO4 .8531 .4149 .0033 .073 Uiso d . 1 . . H
H3 .9156 .2809 -.1806 .055 Uiso d . 1 . . H
H8 .5627 -.3146 .1804 .058 Uiso d . 1 . . H
H9 .6170 -.4115 .0617 .058 Uiso d . 1 . . H
H10 .7207 -.2607 -.0387 .051 Uiso d . 1 . . H
H11A .9587 .0812 -.2672 .086 Uiso d . 1 . . H
H11B 1.0184 -.0540 -.2292 .086 Uiso d . 1 . . H
H11C .8032 -.0087 -.2631 .086 Uiso d . 1 . . H
H12A .4485 -.2038 .2789 .112 Uiso d . 1 . . H
H12B .5579 -.0763 .3356 .112 Uiso d . 1 . . H
H12C .6832 -.2008 .3031 .112 Uiso d . 1 . . H

loop_
_atom_site_aniso_label
_atom_site_aniso_U_11
_atom_site_aniso_U_22
_atom_site_aniso_U_33
_atom_site_aniso_U_12
_atom_site_aniso_U_13
_atom_site_aniso_U_23
N1 .0399(11) .0431(11) .0349(10) .0021(9) .0078(8) -.0028(8)
C2 .0389(12) .0552(14) .0346(11) -.0015(11) .0080(9) .0007(10)
C3 .0474(14) .0499(14) .0423(13) -.0047(11) .0134(11) .0094(10)
C4 .0432(13) .0365(12) .0483(13) -.0016(10) .0097(10) .0049(10)
O4 .0872(15) .0371(10) .0618(12) -.0078(9) .0255(11) .0041(8)
C4a .0387(12) .0352(11) .0343(10) .0037(9) .0076(9) .0024(9)
C5 .0506(14) .0353(12) .0394(12) .0029(10) .0119(10) -.0012(9)
O5 .0978(16) .0371(10) .0542(11) -.0059(10) .0278(11) -.0089(8)
O6 .0625(11) .0360(8) .0356(8) .0014(8) .0167(8) -.0006(6)
C6a .0390(12) .0328(11) .0379(11) .0038(9) .0086(9) .0021(9)
C7 .0413(13) .0465(13) .0378(11) .0061(10) .0114(10) .0086(10)
O7 .0705(12) .0568(11) .0361(9) .0061(9) .0191(8) .0079(8)
C8 .0485(14) .0472(14) .0501(14) .0007(11) .0104(11) .0154(11)
C9 .0502(15) .0355(12) .0615(16) .0018(11) .0101(12) .0051(11)
C10 .0468(14) .0364(12) .0447(12) .0013(10) .0064(10) -.0013(10)
C10a .0347(11) .0353(11) .0344(11) .0030(9) .0050(9) .0016(9)
C10b .0317(11) .0359(11) .0330(11) .0037(9) .0051(8) .0002(8)
C11 .0560(16) .079(2) .0363(12) .0015(14) .0120(11) -.0047(12)
C12 .108(3) .074(2) .0482(15) .0243(19) .0347(17) .0258(14)

loop_
_atom_type_symbol
_atom_type_description
_atom_type_scat_dispersion_real
_atom_type_scat_dispersion_imag
_atom_type_scat_source
C C .0033 .0016 'International Tables Vol C Tables 4.2.6.8 and 6.1.1.4'
H H .0000 .0000 'International Tables Vol C Tables 4.2.6.8 and 6.1.1.4'
N N .0061 .0033 'International Tables Vol C Tables 4.2.6.8 and 6.1.1.4'
O O .0106 .0060 'International Tables Vol C Tables 4.2.6.8 and 6.1.1.4'

loop_
_geom_angle_atom_site_label_1
_geom_angle_atom_site_label_2
_geom_angle_atom_site_label_3
_geom_angle
_geom_angle_publ_flag
C10b N1 C2 116.7(2) yes
N1 C2 C3 123.5(2) yes
N1 C2 C11 115.5(2) ?
C3 C2 C11 121.1(2) ?
C4 C3 C2 119.9(2) yes
O4 C4 C3 120.0(2) ?
O4 C4 C4a 122.1(2) ?
C3 C4 C4a 117.9(2) yes
C10b C4a C4 118.2(2) yes
C10b C4a C5 121.88(19) ?
C4 C4a C5 119.9(2) ?
O5 C5 O6 116.3(2) ?
O5 C5 C4a 125.1(2) ?
O6 C5 C4a 118.6(2) yes
C5 O6 C6a 120.87(17) yes
O6 C6a C10a 122.77(19) ?
O6 C6a C7 115.18(19) ?
C10a C6a C7 122.0(2) ?
O7 C7 C8 126.0(2) ?
O7 C7 C6a 116.0(2) ?
C8 C7 C6a 118.0(2) ?
C7 O7 C12 116.9(2) ?
C7 C8 C9 120.6(2) ?
C10 C9 C8 121.0(2) ?
C9 C10 C10a 119.8(2) ?
C6a C10a C10 118.6(2) ?
C6a C10a C10b 118.3(2) ?
C10 C10a C10b 123.0(2) ?
N1 C10b C4a 123.70(19) yes
N1 C10b C10a 118.75(19) ?
C4a C10b C10a 117.55(19) ?

loop_
_geom_bond_atom_site_label_1
_geom_bond_atom_site_label_2
_geom_bond_site_symmetry_2
_geom_bond_distance
_geom_bond_publ_flag
N1 C10b . 1.349(3) yes
N1 C2 . 1.354(3) yes
C2 C3 . 1.382(4) yes
C2 C11 . 1.501(3) ?
C3 C4 . 1.380(3) yes
C4 O4 . 1.348(3) yes
C4 C4a . 1.415(3) yes
C4a C10b . 1.398(3) yes
C4a C5 . 1.445(3) yes
C5 O5 . 1.220(3) yes
C5 O6 . 1.365(3) yes
O6 C6a . 1.387(3) yes
C6a C10a . 1.388(3) yes
C6a C7 . 1.411(3) ?
C7 O7 . 1.363(3) ?
C7 C8 . 1.385(4) ?
O7 C12 . 1.435(3) ?
C8 C9 . 1.395(4) ?
C9 C10 . 1.382(3) ?
C10 C10a . 1.405(3) ?
C10a C10b . 1.463(3) yes
C3 H3 . .985 ?
O4 HO4 . .987 ?
C8 H8 . .934 ?
C9 H9 . .969 ?
C10 H10 . .960 ?
C11 H11A . .992 ?
C11 H11B . .970 ?
C11 H11C . .920 ?
C12 H12A . 1.138 ?
C12 H12B . .948 ?
C12 H12C . .995 ?

loop_
_geom_torsion_atom_site_label_1
_geom_torsion_atom_site_label_2
_geom_torsion_atom_site_label_3
_geom_torsion_atom_site_label_4
_geom_torsion
_geom_torsion_publ_flag
C10b N1 C2 C3 -.8(3) ?
C10b N1 C2 C11 178.4(2) ?
N1 C2 C3 C4 2.1(4) ?
C11 C2 C3 C4 -177.1(2) ?
C2 C3 C4 O4 178.7(2) ?
C2 C3 C4 C4a -1.3(4) ?
O4 C4 C4a C10b 179.4(2) ?
C3 C4 C4a C10b -.6(3) ?
O4 C4 C4a C5 .0(4) ?
C3 C4 C4a C5 -180.0(2) ?
C10b C4a C5 O5 179.0(2) ?
C4 C4a C5 O5 -1.7(4) ?
C10b C4a C5 O6 -.7(4) ?
C4 C4a C5 O6 178.7(2) ?
O5 C5 O6 C6a -179.8(2) ?
C4a C5 O6 C6a -.1(3) ?
C5 O6 C6a C10a .6(3) ?
C5 O6 C6a C7 179.2(2) ?
O6 C6a C7 O7 .2(3) ?
C10a C6a C7 O7 178.7(2) ?
O6 C6a C7 C8 179.9(2) ?
C10a C6a C7 C8 -1.5(4) ?
C8 C7 O7 C12 11.1(4) yes
C6a C7 O7 C12 -169.1(2) ?
O7 C7 C8 C9 -179.1(2) ?
C6a C7 C8 C9 1.2(4) ?
C7 C8 C9 C10 -.4(4) ?
C8 C9 C10 C10a -.1(4) ?
O6 C6a C10a C10 179.5(2) ?
C7 C6a C10a C10 1.0(3) ?
O6 C6a C10a C10b -.3(3) ?
C7 C6a C10a C10b -178.8(2) ?
C9 C10 C10a C6a -.2(4) ?
C9 C10 C10a C10b 179.6(2) ?
C2 N1 C10b C4a -1.2(3) ?
C2 N1 C10b C10a 179.2(2) ?
C4 C4a C10b N1 1.9(3) ?
C5 C4a C10b N1 -178.7(2) ?
C4 C4a C10b C10a -178.4(2) ?
C5 C4a C10b C10a .9(3) ?
C6a C10a C10b N1 179.24(19) ?
C10 C10a C10b N1 -.5(3) ?
C6a C10a C10b C4a -.4(3) ?
C10 C10a C10b C4a 179.8(2) ?

loop_
_cod_related_entry_id
_cod_related_entry_database
_cod_related_entry_code
1 ChemSpider 8810242
